data_1549468
loop_
_publ_author_name
'Birger Dittrich'
'Justin Bergmann'
'Peter Roloff'
'Guido J. Reiss'

_publ_section_title
;
 New Polymorphs of the Phase-Change Material Sodium Acetate
;
_journal_name_full Crystals
_journal_page_first 213
_journal_paper_doi 10.3390/cryst8050213
_journal_volume 8
_journal_year 2018
_chemical_formula_moiety 'C2 H3 Na O2'
_chemical_formula_sum 'C2 H3 Na O2'
_chemical_formula_weight 82.03
_chemical_name_common 'Sodium Acetate'
_chemical_name_systematic 'Sodium Acetate'
_space_group_crystal_system tetragonal
_space_group_IT_number 129
_space_group_name_Hall '-P 4a 2a'
_space_group_name_H-M_alt 'P 4/n m m :2'
_symmetry_space_group_name_Hall '-P 4a 2a'
_symmetry_space_group_name_H-M 'P 4/n m m :2'
_atom_sites_solution_hydrogens difmap
_atom_sites_solution_primary direct
_audit_conform_dict_location ftp://ftp.iucr.org/pub/cif_core.dic
_audit_conform_dict_name cif_core.dic
_audit_conform_dict_version 2.3
_audit_creation_date '14-Mar-03 T13:40:03-00:00'
_audit_creation_method SHELXL-2014/6
_cell_angle_alpha 90
_cell_angle_beta 90
_cell_angle_gamma 90
_cell_formula_units_Z 2
_cell_length_a 4.156(3)
_cell_length_b 4.156
_cell_length_c 10.053(7)
_cell_measurement_reflns_used 5837
_cell_measurement_temperature 100(2)
_cell_measurement_theta_max 37.9498
_cell_measurement_theta_min 4.0540
_cell_volume 173.64(17)
_computing_cell_refinement 'SAINT V8.38A (Bruker AXS, 2014)'
_computing_data_collection 'APEX2 v2014.11-0'
_computing_data_reduction 'SAINT V8.38A (Bruker AXS, 2014)'
_computing_molecular_graphics 'H\"ubschle, (2011)'
_computing_publication_material 'enCIFer 1.5.1, CCDC, 2012'
_computing_structure_refinement 'XDLSM, Volkov et al, (2006)'
_computing_structure_solution 'SHELXT (Sheldrick, 2014)'
_diffrn_ambient_temperature 100(2)
_diffrn_measured_fraction_theta_full 1.000
_diffrn_measured_fraction_theta_max 0.997
_diffrn_measurement_device_type 'Huber Type 512 four circle diffractometer'
_diffrn_measurement_method '\w and \f scans'
_diffrn_radiation_type MoK\a
_diffrn_radiation_wavelength 0.71073
_diffrn_reflns_av_R_equivalents 0.0460
_diffrn_reflns_av_unetI/netI 0.0154
_diffrn_reflns_Laue_measured_fraction_full 1.000
_diffrn_reflns_Laue_measured_fraction_max 0.997
_diffrn_reflns_limit_h_max 7
_diffrn_reflns_limit_h_min -7
_diffrn_reflns_limit_k_max 6
_diffrn_reflns_limit_k_min -6
_diffrn_reflns_limit_l_max 17
_diffrn_reflns_limit_l_min -17
_diffrn_reflns_number 15026
_diffrn_reflns_point_group_measured_fraction_full 1.000
_diffrn_reflns_point_group_measured_fraction_max 0.997
_diffrn_reflns_theta_full 25.242
_diffrn_reflns_theta_max 38.710
_diffrn_reflns_theta_min 2.026
_diffrn_source 'Incoatec 3.0 microsource'
_exptl_absorpt_coefficient_mu 0.237
_exptl_absorpt_correction_T_max 0.6507
_exptl_absorpt_correction_T_min 0.5694
_exptl_absorpt_correction_type empirical
_exptl_absorpt_process_details
;
SADABS version 2016/2, multi-scan. (G. M. Sheldrick, 2016)
;
_exptl_crystal_colour colorless
_exptl_crystal_density_diffrn 1.569
_exptl_crystal_description plate
_exptl_crystal_F_000 84.0
_exptl_crystal_size_max 0.54
_exptl_crystal_size_mid 0.45
_exptl_crystal_size_min 0.12
_refine_diff_density_max 0.482
_refine_diff_density_min -0.34
_refine_diff_density_rms 0.058
_refine_ls_extinction_method none
_refine_ls_goodness_of_fit_ref 1.7752
_refine_ls_matrix_type full
_refine_ls_number_parameters 17
_refine_ls_number_reflns 306
_refine_ls_number_restraints 0
_refine_ls_R_factor_all 0.037
_refine_ls_R_factor_gt 0.027
_refine_ls_shift/su_max 0
_refine_ls_structure_factor_coef Fsqd
_refine_ls_weighting_details
;    calc w2 = q/[s^2^(Fo^2^) + (0.03 P)^2^ + 0.05 P + 0.00 + 0.00 sin(th)]
     where P = (0.3333 Fo^2^ + 0.6667 Fc^2^)
           q = 1.0
;
_refine_ls_weighting_scheme calc
_refine_ls_wR_factor_ref 0.078
_reflns_Friedel_coverage 0.000
_reflns_Friedel_fraction_full .
_reflns_Friedel_fraction_max .
_reflns_number_gt 307
_reflns_number_total 342
_reflns_threshold_expression 'I > 2\s(I)'
_cod_data_source_file NaAc_tetra.cif
_cod_data_source_block tetra
_cod_database_code 1549468
_shelx_space_group_comment
;
The symmetry employed for this shelxl 
refinement is uniquely defined by the 
following loop, which should always be 
used as a source of symmetry 
information in preference to the above 
space-group names. They are only intended 
as comments. 
;
_shelxl_version_number 2014/6

loop_
_space_group_symop_operation_xyz
'x, y, z'
'-y+1/2, x, z'
'-x+1/2, -y+1/2, z'
'y, -x+1/2, z'
'x+1/2, -y, -z'
'y+1/2, x+1/2, -z'
'-x, y+1/2, -z'
'-y, -x, -z'
'-x, -y, -z'
'y-1/2, -x, -z'
'x-1/2, y-1/2, -z'
'-y, x-1/2, -z'
'-x-1/2, y, z'
'-y-1/2, -x-1/2, z'
'x, -y-1/2, z'
'y, x, z'

loop_
_atom_local_axes_atom_label
_atom_local_axes_atom0
_atom_local_axes_ax1
_atom_local_axes_atom1
_atom_local_axes_atom2
_atom_local_axes_ax2
NA(1) O(3) Z NA(1) C(1) Y
O(3) C(1) X O(3) C(2) Y
C(1) O(3) X C(1) DUM1 Y
C(2) C(1) Z C(2) H(2B) X
H(2A) C(2) Z H(2A) H(2B) Y
H(2B) C(2) Z H(2B) H(2A) Y
H(2C) C(2) Z H(2C) H(2A) Y

loop_
_atom_site_label
_atom_site_type_symbol
_atom_site_fract_x
_atom_site_fract_y
_atom_site_fract_z
_atom_site_U_iso_or_equiv
_atom_site_adp_type
_atom_site_occupancy
_atom_site_symmetry_multiplicity
Na(1) Na -0.25 -0.25 0.41643(6) 0.01 Uani 1 2
O(3) O 0.25 -0.0174(2) 0.35749(10) 0.013 Uani 0.5 8
C(1) C 0.25 0.25 0.29861(14) 0.01 Uani 1 2
C(2) C 0.25 0.25 0.14752(17) 0.026 Uani 1 2
H(2A) H 0.027649 0.143832 0.11148(17) 0.0396(11) Uiso 0.125 16
H(2B) H 0.45312 0.110523 0.11148(17) 0.0396(11) Uiso 0.125 16
H(2C) H 0.269231 0.495645 0.11147(17) 0.07(2) Uiso 0.125 16

loop_
_atom_site_aniso_label
_atom_site_aniso_U_11
_atom_site_aniso_U_22
_atom_site_aniso_U_33
_atom_site_aniso_U_23
_atom_site_aniso_U_13
_atom_site_aniso_U_12
Na(1) 0.00700(19) 0.00700(19) 0.0148(3) 0 0 0
O(3) 0.0091(4) 0.0079(4) 0.0205(5) 0.0030(3) 0 0
C(1) 0.0075(3) 0.0075(3) 0.0143(6) 0 0 0
C(2) 0.0327(6) 0.0327(6) 0.0128(7) 0 0 0

loop_
_geom_angle_atom_site_label_1
_geom_angle_atom_site_label_2
_geom_angle_atom_site_label_3
_geom_angle
_geom_angle_site_symmetry_1
_geom_angle_site_symmetry_2
_geom_angle_site_symmetry_3
_geom_angle_publ_flag
NA(1) NA(1) NA(1) 75.739(15) 5_446 1_555 5_546 yes
NA(1) NA(1) NA(1) 120.48(3) 5_546 1_555 5_456 yes
NA(1) O(3) NA(1) 122.77(4) 1_555 1_555 1_655 yes
NA(1) O(3) C(1) 118.56(2) 1_555 1_555 1_555 yes
O(3) C(1) O(3) 123.93(14) 1_555 1_555 3_555 yes
O(3) C(1) C(2) 118.04(7) 3_555 1_555 1_555 yes

loop_
_geom_bond_atom_site_label_1
_geom_bond_atom_site_label_2
_geom_bond_distance
_geom_bond_site_symmetry_1
_geom_bond_site_symmetry_2
_geom_bond_publ_flag
NA(1) NA(1) 3.3854(6) 1_555 5_446 yes
O(3) C(1) 1.2593(11) 1_555 1_555 yes
C(1) C(2) 1.519(2) 1_555 1_555 yes
C(2) H(2A) 1.0863 1_555 1_555 yes
C(2) H(2B) 1.0863 1_555 1_555 yes
C(2) H(2C) 1.0863 1_555 1_555 yes
